data_4325085
loop_
_publ_author_name
'Jonathan A. Kitchen'
'Nicholas G. White'
'Guy N. L. Jameson'
'Jeffery L. Tallon'
'Sally Brooker'

_publ_section_title
;
 Effect of Counteranion X on the Spin Crossover Properties of a Family of
 Diiron(II) Triazole Complexes [FeII2(PMAT)2](X)4
;
_journal_name_full 'Inorganic Chemistry'
_journal_page_first 4586
_journal_page_last 4597
_journal_paper_doi 10.1021/ic200308k
_journal_volume 50
_journal_year 2011
_chemical_formula_sum 'C34 H50 Cl4 Fe2 N16 O3'
_chemical_formula_weight 984.40
_chemical_name_systematic
; 
 ? 
;
_space_group_IT_number 2
_symmetry_cell_setting triclinic
_symmetry_space_group_name_Hall '-P 1'
_symmetry_space_group_name_H-M 'P -1'
_atom_sites_solution_hydrogens geom
_atom_sites_solution_primary direct
_atom_sites_solution_secondary difmap
_audit_creation_method SHELXL-97
_cell_angle_alpha 79.413(13)
_cell_angle_beta 83.020(14)
_cell_angle_gamma 71.643(12)
_cell_formula_units_Z 1
_cell_length_a 9.736(4)
_cell_length_b 10.067(5)
_cell_length_c 11.841(5)
_cell_measurement_reflns_used 848
_cell_measurement_temperature 293(2)
_cell_measurement_theta_max 19.196
_cell_measurement_theta_min 2.839
_cell_volume 1080.2(8)
_computing_structure_refinement 'SHELXL-97 (Sheldrick, 1997)'
_computing_structure_solution 'SHELXS-97 (Sheldrick, 1990)'
_diffrn_ambient_temperature 293(2)
_diffrn_measured_fraction_theta_full 0.964
_diffrn_measured_fraction_theta_max 0.964
_diffrn_measurement_device_type 'Bruker Kappa Apex II area detector'
_diffrn_radiation_monochromator graphite
_diffrn_radiation_source 'fine-focus sealed tube'
_diffrn_radiation_type MoK\a
_diffrn_radiation_wavelength 0.71073
_diffrn_reflns_av_R_equivalents 0.1253
_diffrn_reflns_av_sigmaI/netI 0.2787
_diffrn_reflns_limit_h_max 12
_diffrn_reflns_limit_h_min -12
_diffrn_reflns_limit_k_max 12
_diffrn_reflns_limit_k_min -12
_diffrn_reflns_limit_l_max 14
_diffrn_reflns_limit_l_min -14
_diffrn_reflns_number 8641
_diffrn_reflns_theta_full 26.53
_diffrn_reflns_theta_max 26.53
_diffrn_reflns_theta_min 2.58
_exptl_absorpt_coefficient_mu 0.974
_exptl_absorpt_correction_T_max 1.000
_exptl_absorpt_correction_T_min 0.369
_exptl_absorpt_correction_type multi-scan
_exptl_absorpt_process_details 'SCALE (Bruker AXS Inc.)'
_exptl_crystal_colour yellow-orange
_exptl_crystal_density_diffrn 1.513
_exptl_crystal_description block
_exptl_crystal_F_000 510
_exptl_crystal_size_max 0.20
_exptl_crystal_size_mid 0.12
_exptl_crystal_size_min 0.08
_refine_diff_density_max 0.412
_refine_diff_density_min -0.473
_refine_diff_density_rms 0.086
_refine_ls_extinction_method none
_refine_ls_goodness_of_fit_ref 0.924
_refine_ls_hydrogen_treatment constr
_refine_ls_matrix_type full
_refine_ls_number_parameters 274
_refine_ls_number_reflns 4342
_refine_ls_number_restraints 0
_refine_ls_restrained_S_all 0.924
_refine_ls_R_factor_all 0.2523
_refine_ls_R_factor_gt 0.0770
_refine_ls_shift/su_max 0.000
_refine_ls_shift/su_mean 0.000
_refine_ls_structure_factor_coef Fsqd
_refine_ls_weighting_details 'calc w=1/[\s^2^(Fo^2^)+(0.0814P)^2^+0.0000P] where P=(Fo^2^+2Fc^2^)/3'
_refine_ls_weighting_scheme calc
_refine_ls_wR_factor_gt 0.1601
_refine_ls_wR_factor_ref 0.2206
_reflns_number_gt 1495
_reflns_number_total 4342
_reflns_threshold_expression >2sigma(I)
_cod_data_source_file ic200308k_si_004.cif
_cod_data_source_block nw282rt
_cod_database_code 4325085

loop_
_symmetry_equiv_pos_as_xyz
'x, y, z'
'-x, -y, -z'

loop_
_atom_site_label
_atom_site_type_symbol
_atom_site_fract_x
_atom_site_fract_y
_atom_site_fract_z
_atom_site_U_iso_or_equiv
_atom_site_adp_type
_atom_site_occupancy
_atom_site_symmetry_multiplicity
_atom_site_calc_flag
_atom_site_refinement_flags
Fe1 Fe 0.29586(13) 0.16306(11) 0.00315(10) 0.0473(4) Uani 1 1 d .
N1 N 0.3085(9) 0.2400(6) 0.1543(6) 0.055(2) Uani 1 1 d .
N2 N 0.1012(7) 0.1245(8) 0.1155(6) 0.062(2) Uani 1 1 d .
H2X H 0.0235 0.1514 0.0689 0.075 Uiso 1 1 d .
N3 N 0.3680(7) -0.0518(7) 0.0735(6) 0.0481(18) Uani 1 1 d .
N4 N 0.5001(7) -0.1563(6) 0.0746(6) 0.0480(18) Uani 1 1 d .
N5 N 0.7413(8) -0.3778(6) 0.1041(6) 0.055(2) Uani 1 1 d .
H5X H 0.7770 -0.4738 0.0660 0.066 Uiso 1 1 d .
N6 N 0.7742(7) -0.1347(6) 0.1524(6) 0.0483(18) Uani 1 1 d .
N7 N 0.3467(9) -0.2391(6) 0.1901(6) 0.0513(19) Uani 1 1 d .
N8 N 0.2872(9) -0.3359(7) 0.2609(7) 0.078(2) Uani 1 1 d .
H8X H 0.3205 -0.3667 0.3348 0.094 Uiso 1 1 d .
H8Y H 0.2889 -0.4152 0.2306 0.094 Uiso 1 1 d .
C1 C 0.4253(12) 0.2705(8) 0.1819(9) 0.070(3) Uani 1 1 d .
H1 H 0.5055 0.2612 0.1292 0.084 Uiso 1 1 calc R
C2 C 0.4308(12) 0.3143(9) 0.2837(10) 0.076(3) Uani 1 1 d .
H2 H 0.5138 0.3320 0.3002 0.091 Uiso 1 1 calc R
C3 C 0.3127(15) 0.3317(9) 0.3603(9) 0.076(3) Uani 1 1 d .
H3 H 0.3138 0.3625 0.4295 0.092 Uiso 1 1 calc R
C4 C 0.1917(12) 0.3033(9) 0.3345(9) 0.072(3) Uani 1 1 d .
H4 H 0.1098 0.3156 0.3855 0.086 Uiso 1 1 calc R
C5 C 0.1938(11) 0.2560(8) 0.2306(9) 0.060(3) Uani 1 1 d .
C6 C 0.0637(10) 0.2192(11) 0.2010(9) 0.083(3) Uani 1 1 d .
H6A H 0.0218 0.1748 0.2705 0.099 Uiso 1 1 calc R
H6B H -0.0093 0.3058 0.1721 0.099 Uiso 1 1 calc R
C7 C 0.1259(10) -0.0257(9) 0.1620(9) 0.071(3) Uani 1 1 d .
H7A H 0.0667 -0.0640 0.1247 0.085 Uiso 1 1 calc R
H7B H 0.0981 -0.0361 0.2439 0.085 Uiso 1 1 calc R
C8 C 0.2793(9) -0.1042(8) 0.1428(7) 0.046(2) Uani 1 1 d .
C9 C 0.4866(10) -0.2688(8) 0.1435(7) 0.052(2) Uani 1 1 d .
C10 C 0.6035(10) -0.4016(8) 0.1640(8) 0.068(3) Uani 1 1 d .
H10A H 0.5815 -0.4755 0.1340 0.082 Uiso 1 1 calc R
H10B H 0.6144 -0.4308 0.2460 0.082 Uiso 1 1 calc R
C11 C 0.8500(10) -0.3911(8) 0.1850(8) 0.066(3) Uani 1 1 d .
H11A H 0.9464 -0.4208 0.1472 0.079 Uiso 1 1 calc R
H11B H 0.8433 -0.4633 0.2503 0.079 Uiso 1 1 calc R
C12 C 0.8272(9) -0.2515(9) 0.2272(8) 0.057(3) Uani 1 1 d .
C13 C 0.8612(10) -0.2499(11) 0.3362(9) 0.074(3) Uani 1 1 d .
H13 H 0.8962 -0.3332 0.3870 0.089 Uiso 1 1 calc R
C14 C 0.8401(11) -0.1144(12) 0.3677(10) 0.084(3) Uani 1 1 d .
H14 H 0.8638 -0.1073 0.4397 0.100 Uiso 1 1 calc R
C15 C 0.7856(10) 0.0031(11) 0.2923(10) 0.074(3) Uani 1 1 d .
H15 H 0.7675 0.0921 0.3128 0.089 Uiso 1 1 calc R
C16 C 0.7569(9) -0.0096(9) 0.1847(9) 0.061(3) Uani 1 1 d .
H16 H 0.7240 0.0723 0.1320 0.073 Uiso 1 1 calc R
Cl1 Cl 0.1881(3) 0.6650(2) 0.0087(2) 0.0798(9) Uani 1 1 d .
Cl2 Cl 0.1997(4) 0.6640(4) 0.5538(3) 0.1490(16) Uani 1 1 d .
O100 O 0.7366(13) 0.0729(8) 0.5953(7) 0.139(4) Uani 1 1 d .
H100 H 0.7418 0.1548 0.5502 0.167 Uiso 1 1 d .
C100 C 0.5780(15) 0.0924(13) 0.5932(12) 0.130(5) Uani 1 1 d .
H10C H 0.5454 0.0412 0.6623 0.156 Uiso 1 1 calc R
H10D H 0.5616 0.0572 0.5275 0.156 Uiso 1 1 calc R
H10E H 0.5253 0.1913 0.5883 0.156 Uiso 1 1 calc R
O200 O 0.532(2) -0.449(2) 0.4398(17) 0.169(8) Uani 0.50 1 d P
H20X H 0.4450 -0.4180 0.4690 0.202 Uiso 0.50 1 d P
H20Y H 0.6140 -0.5120 0.4420 0.202 Uiso 0.50 1 d P

loop_
_atom_site_aniso_label
_atom_site_aniso_U_11
_atom_site_aniso_U_22
_atom_site_aniso_U_33
_atom_site_aniso_U_23
_atom_site_aniso_U_13
_atom_site_aniso_U_12
Fe1 0.0558(9) 0.0342(6) 0.0516(8) -0.0096(5) -0.0019(6) -0.0120(6)
N1 0.059(5) 0.038(4) 0.069(6) -0.016(3) -0.003(5) -0.013(4)
N2 0.053(5) 0.071(5) 0.067(6) -0.040(4) -0.008(4) -0.005(4)
N3 0.047(5) 0.056(4) 0.042(5) -0.009(3) 0.003(4) -0.016(4)
N4 0.054(5) 0.033(3) 0.054(5) -0.006(3) -0.002(4) -0.010(3)
N5 0.070(6) 0.033(4) 0.061(5) -0.010(3) -0.010(4) -0.009(4)
N6 0.062(5) 0.037(4) 0.043(4) -0.006(3) 0.002(4) -0.012(3)
N7 0.077(6) 0.045(4) 0.043(5) -0.004(3) -0.011(4) -0.033(4)
N8 0.112(7) 0.055(5) 0.078(6) 0.003(4) -0.002(5) -0.049(5)
C1 0.097(9) 0.048(5) 0.075(8) -0.002(5) -0.018(6) -0.034(6)
C2 0.097(9) 0.063(6) 0.082(9) -0.011(6) -0.012(7) -0.043(6)
C3 0.123(11) 0.057(6) 0.063(8) -0.017(5) -0.020(7) -0.039(7)
C4 0.088(9) 0.047(5) 0.078(8) -0.019(5) -0.010(6) -0.011(5)
C5 0.064(7) 0.035(5) 0.078(8) -0.022(5) -0.019(6) 0.002(5)
C6 0.054(7) 0.098(8) 0.103(9) -0.059(7) -0.004(6) -0.008(6)
C7 0.056(7) 0.067(6) 0.093(8) -0.019(6) -0.003(6) -0.021(5)
C8 0.045(6) 0.055(5) 0.040(6) -0.018(4) 0.000(4) -0.013(5)
C9 0.059(7) 0.042(5) 0.060(6) -0.013(4) 0.003(5) -0.023(5)
C10 0.078(8) 0.033(5) 0.089(8) -0.012(5) 0.007(6) -0.013(5)
C11 0.081(8) 0.043(5) 0.063(7) -0.003(4) -0.004(6) -0.007(5)
C12 0.047(6) 0.055(6) 0.063(7) -0.009(5) 0.002(5) -0.006(4)
C13 0.086(8) 0.082(7) 0.055(7) -0.009(5) -0.015(6) -0.021(6)
C14 0.095(9) 0.095(8) 0.073(8) -0.019(7) -0.013(6) -0.040(7)
C15 0.070(8) 0.079(7) 0.080(9) -0.039(6) 0.013(6) -0.023(6)
C16 0.065(7) 0.061(6) 0.060(7) -0.018(5) 0.002(5) -0.020(5)
Cl1 0.090(2) 0.0578(15) 0.097(2) -0.0328(14) -0.0354(16) -0.0081(14)
Cl2 0.149(4) 0.182(4) 0.129(3) -0.040(3) 0.050(3) -0.079(3)
O100 0.223(11) 0.084(6) 0.114(7) -0.019(5) -0.055(7) -0.035(7)
C100 0.163(15) 0.111(11) 0.151(14) -0.012(8) -0.056(11) -0.078(11)
O200 0.151(18) 0.20(2) 0.15(2) -0.025(15) -0.017(15) -0.041(14)

loop_
_atom_type_symbol
_atom_type_description
_atom_type_scat_dispersion_real
_atom_type_scat_dispersion_imag
_atom_type_scat_source
C C 0.0033 0.0016 'International Tables Vol C Tables 4.2.6.8 and 6.1.1.4'
H H 0.0000 0.0000 'International Tables Vol C Tables 4.2.6.8 and 6.1.1.4'
N N 0.0061 0.0033 'International Tables Vol C Tables 4.2.6.8 and 6.1.1.4'
O O 0.0106 0.0060 'International Tables Vol C Tables 4.2.6.8 and 6.1.1.4'
Cl Cl 0.1484 0.1585 'International Tables Vol C Tables 4.2.6.8 and 6.1.1.4'
Fe Fe 0.3463 0.8444 'International Tables Vol C Tables 4.2.6.8 and 6.1.1.4'

loop_
_geom_angle_atom_site_label_1
_geom_angle_atom_site_label_2
_geom_angle_atom_site_label_3
_geom_angle
_geom_angle_site_symmetry_1
_geom_angle_site_symmetry_3
_geom_angle_publ_flag
N4 Fe1 N3 91.5(2) 2_655 . y
N4 Fe1 N1 99.3(3) 2_655 . y
N3 Fe1 N1 95.7(3) . . y
N4 Fe1 N6 91.3(3) 2_655 2_655 y
N3 Fe1 N6 96.8(2) . 2_655 y
N1 Fe1 N6 163.3(3) . 2_655 y
N4 Fe1 N5 77.0(3) 2_655 2_655 y
N3 Fe1 N5 166.8(3) . 2_655 y
N1 Fe1 N5 92.6(3) . 2_655 y
N6 Fe1 N5 77.2(3) 2_655 2_655 y
N4 Fe1 N2 166.6(2) 2_655 . y
N3 Fe1 N2 76.0(3) . . y
N1 Fe1 N2 77.5(3) . . y
N6 Fe1 N2 94.9(3) 2_655 . y
N5 Fe1 N2 116.0(3) 2_655 . y
C5 N1 C1 117.4(9) . . ?
C5 N1 Fe1 117.3(7) . . ?
C1 N1 Fe1 125.3(7) . . ?
C6 N2 C7 115.2(8) . . ?
C6 N2 Fe1 107.8(6) . . ?
C7 N2 Fe1 111.8(5) . . ?
C6 N2 H2X 107.0 . . ?
C7 N2 H2X 107.1 . . ?
Fe1 N2 H2X 107.5 . . ?
C8 N3 N4 106.5(7) . . ?
C8 N3 Fe1 118.0(6) . . ?
N4 N3 Fe1 135.0(5) . . y
C9 N4 N3 109.0(7) . . ?
C9 N4 Fe1 117.6(6) . 2_655 ?
N3 N4 Fe1 133.4(5) . 2_655 y
C11 N5 C10 112.7(7) . . ?
C11 N5 Fe1 106.7(5) . 2_655 ?
C10 N5 Fe1 112.7(5) . 2_655 ?
C11 N5 H5X 106.4 . . ?
C10 N5 H5X 96.2 . . ?
Fe1 N5 H5X 122.0 2_655 . ?
C12 N6 C16 117.9(8) . . ?
C12 N6 Fe1 116.6(6) . 2_655 ?
C16 N6 Fe1 125.2(6) . 2_655 ?
C8 N7 C9 105.7(6) . . ?
C8 N7 N8 128.7(8) . . ?
C9 N7 N8 125.2(7) . . ?
N7 N8 H8X 116.1 . . ?
N7 N8 H8Y 116.6 . . ?
H8X N8 H8Y 107.7 . . ?
N1 C1 C2 123.1(10) . . ?
N1 C1 H1 118.4 . . ?
C2 C1 H1 118.4 . . ?
C3 C2 C1 118.9(11) . . ?
C3 C2 H2 120.5 . . ?
C1 C2 H2 120.5 . . ?
C2 C3 C4 119.5(10) . . ?
C2 C3 H3 120.3 . . ?
C4 C3 H3 120.3 . . ?
C3 C4 C5 119.0(10) . . ?
C3 C4 H4 120.5 . . ?
C5 C4 H4 120.5 . . ?
N1 C5 C4 122.0(10) . . ?
N1 C5 C6 117.6(9) . . ?
C4 C5 C6 120.4(10) . . ?
N2 C6 C5 112.7(7) . . ?
N2 C6 H6A 109.0 . . ?
C5 C6 H6A 109.0 . . ?
N2 C6 H6B 109.0 . . ?
C5 C6 H6B 109.0 . . ?
H6A C6 H6B 107.8 . . ?
N2 C7 C8 110.0(7) . . ?
N2 C7 H7A 109.7 . . ?
C8 C7 H7A 109.7 . . ?
N2 C7 H7B 109.7 . . ?
C8 C7 H7B 109.7 . . ?
H7A C7 H7B 108.2 . . ?
N3 C8 N7 110.7(7) . . ?
N3 C8 C7 122.7(8) . . ?
N7 C8 C7 126.5(8) . . ?
N4 C9 N7 108.0(7) . . ?
N4 C9 C10 124.3(8) . . ?
N7 C9 C10 127.7(7) . . ?
C9 C10 N5 108.1(6) . . ?
C9 C10 H10A 110.1 . . ?
N5 C10 H10A 110.1 . . ?
C9 C10 H10B 110.1 . . ?
N5 C10 H10B 110.1 . . ?
H10A C10 H10B 108.4 . . ?
N5 C11 C12 111.1(7) . . ?
N5 C11 H11A 109.4 . . ?
C12 C11 H11A 109.4 . . ?
N5 C11 H11B 109.4 . . ?
C12 C11 H11B 109.4 . . ?
H11A C11 H11B 108.0 . . ?
N6 C12 C13 123.6(8) . . ?
N6 C12 C11 116.0(9) . . ?
C13 C12 C11 120.5(8) . . ?
C12 C13 C14 116.8(9) . . ?
C12 C13 H13 121.6 . . ?
C14 C13 H13 121.6 . . ?
C15 C14 C13 119.4(10) . . ?
C15 C14 H14 120.3 . . ?
C13 C14 H14 120.3 . . ?
C14 C15 C16 119.5(10) . . ?
C14 C15 H15 120.3 . . ?
C16 C15 H15 120.3 . . ?
N6 C16 C15 122.8(9) . . ?
N6 C16 H16 118.6 . . ?
C15 C16 H16 118.6 . . ?
C100 O100 H100 99.5 . . ?
O100 C100 H10C 109.5 . . ?
O100 C100 H10D 109.5 . . ?
H10C C100 H10D 109.5 . . ?
O100 C100 H10E 109.5 . . ?
H10C C100 H10E 109.5 . . ?
H10D C100 H10E 109.5 . . ?
O200 O200 H20X 60.0 2_646 . ?
O200 O200 H20Y 89.1 2_646 . ?
H20X O200 H20Y 149.0 . . ?

loop_
_geom_bond_atom_site_label_1
_geom_bond_atom_site_label_2
_geom_bond_distance
_geom_bond_site_symmetry_2
_geom_bond_publ_flag
Fe1 N4 2.072(7) 2_655 y
Fe1 N3 2.095(6) . y
Fe1 N1 2.107(8) . y
Fe1 N6 2.136(7) 2_655 y
Fe1 N5 2.242(6) 2_655 y
Fe1 N2 2.275(7) . y
N1 C5 1.337(11) . ?
N1 C1 1.357(11) . ?
N2 C6 1.453(10) . ?
N2 C7 1.465(10) . ?
N2 H2X 0.9317 . ?
N3 C8 1.285(9) . ?
N3 N4 1.381(8) . ?
N4 C9 1.301(9) . ?
N4 Fe1 2.072(7) 2_655 ?
N5 C11 1.472(10) . ?
N5 C10 1.507(10) . ?
N5 Fe1 2.242(6) 2_655 ?
N5 H5X 1.0810 . ?
N6 C12 1.334(10) . ?
N6 C16 1.337(9) . ?
N6 Fe1 2.136(7) 2_655 ?
N7 C8 1.356(9) . ?
N7 C9 1.367(9) . ?
N7 N8 1.388(8) . ?
N8 H8X 0.9342 . ?
N8 H8Y 0.9271 . ?
C1 C2 1.369(12) . ?
C1 H1 0.9300 . ?
C2 C3 1.361(13) . ?
C2 H2 0.9300 . ?
C3 C4 1.376(12) . ?
C3 H3 0.9300 . ?
C4 C5 1.394(12) . ?
C4 H4 0.9300 . ?
C5 C6 1.522(11) . ?
C6 H6A 0.9700 . ?
C6 H6B 0.9700 . ?
C7 C8 1.465(11) . ?
C7 H7A 0.9700 . ?
C7 H7B 0.9700 . ?
C9 C10 1.460(10) . ?
C10 H10A 0.9700 . ?
C10 H10B 0.9700 . ?
C11 C12 1.519(11) . ?
C11 H11A 0.9700 . ?
C11 H11B 0.9700 . ?
C12 C13 1.376(12) . ?
C13 C14 1.426(12) . ?
C13 H13 0.9300 . ?
C14 C15 1.345(13) . ?
C14 H14 0.9300 . ?
C15 C16 1.373(12) . ?
C15 H15 0.9300 . ?
C16 H16 0.9300 . ?
O100 C100 1.497(13) . ?
O100 H100 0.9079 . ?
C100 H10C 0.9600 . ?
C100 H10D 0.9600 . ?
C100 H10E 0.9600 . ?
O200 O200 1.77(4) 2_646 ?
O200 H20X 0.8590 . ?
O200 H20Y 0.8484 . ?

loop_
_geom_hbond_atom_site_label_D
_geom_hbond_atom_site_label_H
_geom_hbond_atom_site_label_A
_geom_hbond_distance_DH
_geom_hbond_distance_HA
_geom_hbond_distance_DA
_geom_hbond_angle_DHA
_geom_hbond_site_symmetry_A
N2 H2X Cl1 0.93 2.44 3.269(7) 148.7 2_565
N5 H5X Cl1 1.08 2.18 3.250(7) 170.7 2_655
N8 H8X O200 0.93 2.38 3.18(2) 143.8 .
N8 H8X Cl2 0.93 2.74 3.469(9) 135.1 1_545
N8 H8Y Cl1 0.93 2.81 3.245(9) 110.3 1_545
O100 H100 Cl2 0.91 2.20 3.092(10) 168.7 2_666
O200 H20X Cl2 0.86 2.42 3.282(19) 178.8 1_545
O200 H20Y Cl2 0.85 1.97 2.82(2) 177.7 2_656

loop_
_geom_torsion_atom_site_label_1
_geom_torsion_atom_site_label_2
_geom_torsion_atom_site_label_3
_geom_torsion_atom_site_label_4
_geom_torsion
_geom_torsion_site_symmetry_1
_geom_torsion_site_symmetry_4
N4 Fe1 N1 C5 -178.5(6) 2_655 .
N3 Fe1 N1 C5 -86.0(6) . .
N6 Fe1 N1 C5 52.6(12) 2_655 .
N5 Fe1 N1 C5 104.3(6) 2_655 .
N2 Fe1 N1 C5 -11.7(6) . .
N4 Fe1 N1 C1 -0.6(6) 2_655 .
N3 Fe1 N1 C1 91.9(6) . .
N6 Fe1 N1 C1 -129.6(10) 2_655 .
N5 Fe1 N1 C1 -77.8(6) 2_655 .
N2 Fe1 N1 C1 166.1(7) . .
N4 Fe1 N2 C6 99.5(12) 2_655 .
N3 Fe1 N2 C6 121.0(6) . .
N1 Fe1 N2 C6 21.8(6) . .
N6 Fe1 N2 C6 -143.2(6) 2_655 .
N5 Fe1 N2 C6 -65.0(7) 2_655 .
N4 Fe1 N2 C7 -28.1(14) 2_655 .
N3 Fe1 N2 C7 -6.6(6) . .
N1 Fe1 N2 C7 -105.8(6) . .
N6 Fe1 N2 C7 89.2(6) 2_655 .
N5 Fe1 N2 C7 167.4(6) 2_655 .
N4 Fe1 N3 C8 174.5(7) 2_655 .
N1 Fe1 N3 C8 75.0(7) . .
N6 Fe1 N3 C8 -94.0(7) 2_655 .
N5 Fe1 N3 C8 -156.4(11) 2_655 .
N2 Fe1 N3 C8 -0.6(6) . .
N4 Fe1 N3 N4 3.4(8) 2_655 .
N1 Fe1 N3 N4 -96.1(7) . .
N6 Fe1 N3 N4 94.9(7) 2_655 .
N5 Fe1 N3 N4 32.5(16) 2_655 .
N2 Fe1 N3 N4 -171.7(7) . .
C8 N3 N4 C9 0.7(9) . .
Fe1 N3 N4 C9 172.5(6) . .
C8 N3 N4 Fe1 -176.5(6) . 2_655
Fe1 N3 N4 Fe1 -4.7(11) . 2_655
C5 N1 C1 C2 0.9(12) . .
Fe1 N1 C1 C2 -177.0(6) . .
N1 C1 C2 C3 -1.6(14) . .
C1 C2 C3 C4 0.8(14) . .
C2 C3 C4 C5 0.7(13) . .
C1 N1 C5 C4 0.6(11) . .
Fe1 N1 C5 C4 178.7(6) . .
C1 N1 C5 C6 -178.8(7) . .
Fe1 N1 C5 C6 -0.8(9) . .
C3 C4 C5 N1 -1.4(13) . .
C3 C4 C5 C6 178.1(8) . .
C7 N2 C6 C5 97.3(10) . .
Fe1 N2 C6 C5 -28.4(9) . .
N1 C5 C6 N2 21.3(12) . .
C4 C5 C6 N2 -158.2(8) . .
C6 N2 C7 C8 -111.8(9) . .
Fe1 N2 C7 C8 11.8(9) . .
N4 N3 C8 N7 0.0(9) . .
Fe1 N3 C8 N7 -173.4(5) . .
N4 N3 C8 C7 -178.1(7) . .
Fe1 N3 C8 C7 8.4(11) . .
C9 N7 C8 N3 -0.7(10) . .
N8 N7 C8 N3 -174.0(8) . .
C9 N7 C8 C7 177.3(8) . .
N8 N7 C8 C7 4.0(14) . .
N2 C7 C8 N3 -13.9(12) . .
N2 C7 C8 N7 168.3(8) . .
N3 N4 C9 N7 -1.2(9) . .
Fe1 N4 C9 N7 176.6(5) 2_655 .
N3 N4 C9 C10 178.5(8) . .
Fe1 N4 C9 C10 -3.7(11) 2_655 .
C8 N7 C9 N4 1.1(9) . .
N8 N7 C9 N4 174.7(7) . .
C8 N7 C9 C10 -178.5(8) . .
N8 N7 C9 C10 -4.9(14) . .
N4 C9 C10 N5 6.7(12) . .
N7 C9 C10 N5 -173.7(8) . .
C11 N5 C10 C9 114.8(8) . .
Fe1 N5 C10 C9 -6.1(9) 2_655 .
C10 N5 C11 C12 -86.6(8) . .
Fe1 N5 C11 C12 37.7(8) 2_655 .
C16 N6 C12 C13 1.8(13) . .
Fe1 N6 C12 C13 -172.3(7) 2_655 .
C16 N6 C12 C11 -177.8(7) . .
Fe1 N6 C12 C11 8.1(10) 2_655 .
N5 C11 C12 N6 -32.2(10) . .
N5 C11 C12 C13 148.1(8) . .
N6 C12 C13 C14 -1.3(14) . .
C11 C12 C13 C14 178.3(8) . .
C12 C13 C14 C15 1.7(14) . .
C13 C14 C15 C16 -2.7(15) . .
C12 N6 C16 C15 -2.8(13) . .
Fe1 N6 C16 C15 170.8(7) 2_655 .
C14 C15 C16 N6 3.3(15) . .
